data_7235166
loop_
_publ_author_name
'Bin Chen'
'Han Zhang'
'Wenwen Luo'
'Han Nie'
'Rongrong Hu'
'Anjun Qin'
'Zujin Zhao'
'Ben Zhong Tang'

_publ_section_title
;
 Oxidation-enhanced emission: exploring novel AIEgens from
 thieno[3,2-b]thiophene S,S-dioxide
;
_journal_name_full 'Journal of Materials Chemistry C'
_journal_page_first 960
_journal_page_last 968
_journal_paper_doi 10.1039/C6TC05116B
_journal_volume 5
_journal_year 2017
_chemical_formula_moiety 'C30 H16 F4 O2 S2'
_chemical_formula_sum 'C30 H16 F4 O2 S2'
_chemical_formula_weight 548.55
_space_group_IT_number 15
_space_group_name_Hall '-C 2yc'
_space_group_name_H-M_alt 'C 1 2/c 1'
_symmetry_cell_setting monoclinic
_symmetry_space_group_name_Hall '-C 2yc'
_symmetry_space_group_name_H-M 'C 1 2/c 1'
_atom_sites_solution_hydrogens geom
_atom_sites_solution_primary direct
_atom_sites_solution_secondary difmap
_cell_angle_alpha 90.00
_cell_angle_beta 102.148(3)
_cell_angle_gamma 90.00
_cell_formula_units_Z 4
_cell_length_a 17.1486(8)
_cell_length_b 10.1102(8)
_cell_length_c 14.1478(8)
_cell_measurement_reflns_used 3423
_cell_measurement_temperature 173(2)
_cell_measurement_theta_max 25.33
_cell_measurement_theta_min 2.91
_cell_volume 2398.0(3)
_computing_structure_refinement 'SHELXL-97 (Sheldrick, 2008)'
_computing_structure_solution 'SHELXS-97 (Sheldrick, 2008)'
_diffrn_ambient_temperature 173(2)
_diffrn_measured_fraction_theta_full 0.993
_diffrn_measured_fraction_theta_max 0.993
_diffrn_measurement_device_type 'PHOTON100 CMOS detector'
_diffrn_measurement_method 'omega scan'
_diffrn_radiation_monochromator 'TRIUMPH curved crystal monochromator'
_diffrn_radiation_source 'fine-focus sealed tube'
_diffrn_radiation_type MoK\a
_diffrn_radiation_wavelength 0.71073
_diffrn_reflns_av_R_equivalents 0.0840
_diffrn_reflns_av_sigmaI/netI 0.0471
_diffrn_reflns_limit_h_max 20
_diffrn_reflns_limit_h_min -20
_diffrn_reflns_limit_k_max 12
_diffrn_reflns_limit_k_min -12
_diffrn_reflns_limit_l_max 17
_diffrn_reflns_limit_l_min -15
_diffrn_reflns_number 11893
_diffrn_reflns_theta_full 25.38
_diffrn_reflns_theta_max 25.38
_diffrn_reflns_theta_min 2.91
_exptl_absorpt_coefficient_mu 0.282
_exptl_absorpt_correction_T_max 0.7452
_exptl_absorpt_correction_T_min 0.7003
_exptl_absorpt_correction_type multi-scan
_exptl_absorpt_process_details 'SADABS (Bruker, 2014)'
_exptl_crystal_density_diffrn 1.519
_exptl_crystal_density_method 'not measured'
_exptl_crystal_description column
_exptl_crystal_F_000 1120
_exptl_crystal_size_max 0.35
_exptl_crystal_size_mid 0.23
_exptl_crystal_size_min 0.19
_refine_diff_density_max 0.246
_refine_diff_density_min -0.366
_refine_diff_density_rms 0.062
_refine_ls_extinction_method none
_refine_ls_goodness_of_fit_ref 1.097
_refine_ls_hydrogen_treatment constr
_refine_ls_matrix_type full
_refine_ls_number_parameters 181
_refine_ls_number_reflns 2174
_refine_ls_number_restraints 0
_refine_ls_restrained_S_all 1.097
_refine_ls_R_factor_all 0.0871
_refine_ls_R_factor_gt 0.0621
_refine_ls_shift/su_max 0.000
_refine_ls_shift/su_mean 0.000
_refine_ls_structure_factor_coef Fsqd
_refine_ls_weighting_details 'calc w=1/[\s^2^(Fo^2^)+(0.0984P)^2^+4.8159P] where P=(Fo^2^+2Fc^2^)/3'
_refine_ls_weighting_scheme calc
_refine_ls_wR_factor_gt 0.1661
_refine_ls_wR_factor_ref 0.1801
_reflns_number_gt 1690
_reflns_number_total 2174
_reflns_threshold_expression >2sigma(I)
_cod_data_source_file J-Mater-Chem-C-2017-5-960.cif
_cod_data_source_block 8
_cod_depositor_comments
;
The following automatic conversions were performed:

data item '_symmetry_cell_setting' value 'Monoclinic' was changed to
'monoclinic' in accordance with the built-in table derived from the
CIF Core dictionary named 'cif_core.dic' version 2.4.5 last updated
on 2014-11-21.

Automatic conversion script
Id: cif_fix_values 6909 2019-04-08 15:41:33Z antanas 
;
_cod_original_sg_symbol_Hall '-C 2yc  '
_cod_original_sg_symbol_H-M 'C2/c  '
_cod_database_code 7235166

loop_
_symmetry_equiv_pos_as_xyz
'x, y, z'
'-x, y, -z+1/2'
'x+1/2, y+1/2, z'
'-x+1/2, y+1/2, -z+1/2'
'-x, -y, -z'
'x, -y, z-1/2'
'-x+1/2, -y+1/2, -z'
'x+1/2, -y+1/2, z-1/2'

loop_
_atom_site_label
_atom_site_type_symbol
_atom_site_fract_x
_atom_site_fract_y
_atom_site_fract_z
_atom_site_U_iso_or_equiv
_atom_site_adp_type
_atom_site_occupancy
_atom_site_symmetry_multiplicity
_atom_site_calc_flag
_atom_site_refinement_flags
_atom_site_disorder_assembly
_atom_site_disorder_group
C1 C 0.3050(2) 0.1915(3) 0.8688(3) 0.0235(8) Uani 1 1 d . . .
C2 C 0.3167(2) 0.3065(4) 0.9207(2) 0.0221(8) Uani 1 1 d . . .
C3 C 0.2722(2) 0.3052(3) 0.9971(3) 0.0222(8) Uani 1 1 d . . .
O1 O 0.1690(3) 0.0750(5) 0.8386(4) 0.0297(12) Uani 0.50 1 d P . .
O2 O 0.2782(3) -0.0389(5) 0.9457(4) 0.0286(12) Uani 0.50 1 d P . .
S1 S 0.23774(6) 0.08610(9) 0.91159(6) 0.0256(3) Uani 1 1 d . . .
C4 C 0.3958(3) 0.0758(6) 0.6267(4) 0.0551(14) Uani 1 1 d . . .
C5 C 0.3661(3) 0.2004(5) 0.6294(3) 0.0402(11) Uani 1 1 d . . .
H5A H 0.3667 0.2608 0.5781 0.048 Uiso 1 1 calc R . .
C6 C 0.3351(2) 0.2375(4) 0.7081(3) 0.0279(9) Uani 1 1 d . . .
H6A H 0.3134 0.3236 0.7103 0.034 Uiso 1 1 calc R . .
C7 C 0.3354(2) 0.1504(4) 0.7837(3) 0.0256(8) Uani 1 1 d . . .
C8 C 0.3652(3) 0.0234(5) 0.7773(4) 0.0514(13) Uani 1 1 d . . .
H8A H 0.3645 -0.0384 0.8277 0.062 Uiso 1 1 calc R . .
C9 C 0.3958(4) -0.0134(6) 0.6982(4) 0.0707(18) Uani 1 1 d . . .
H9A H 0.4165 -0.0999 0.6940 0.085 Uiso 1 1 calc R . .
F1 F 0.4282(2) 0.0417(4) 0.5507(3) 0.0949(13) Uani 1 1 d . . .
C10 C 0.4627(3) 0.6244(5) 0.8739(3) 0.0443(12) Uani 1 1 d . . .
C11 C 0.3875(3) 0.6512(4) 0.8888(3) 0.0410(11) Uani 1 1 d . . .
H11A H 0.3686 0.7396 0.8885 0.049 Uiso 1 1 calc R . .
C12 C 0.3405(2) 0.5459(4) 0.9043(3) 0.0305(9) Uani 1 1 d . . .
H12A H 0.2886 0.5619 0.9156 0.037 Uiso 1 1 calc R . .
C13 C 0.3681(2) 0.4168(3) 0.9037(2) 0.0216(8) Uani 1 1 d . . .
C14 C 0.4447(2) 0.3935(4) 0.8880(3) 0.0308(9) Uani 1 1 d . . .
H14A H 0.4644 0.3056 0.8885 0.037 Uiso 1 1 calc R . .
C15 C 0.4920(3) 0.4993(5) 0.8719(3) 0.0394(11) Uani 1 1 d . . .
H15A H 0.5437 0.4847 0.8597 0.047 Uiso 1 1 calc R . .
F2 F 0.5092(2) 0.7283(3) 0.8599(2) 0.0781(11) Uani 1 1 d . . .

loop_
_atom_site_aniso_label
_atom_site_aniso_U_11
_atom_site_aniso_U_22
_atom_site_aniso_U_33
_atom_site_aniso_U_23
_atom_site_aniso_U_13
_atom_site_aniso_U_12
C1 0.030(2) 0.0193(18) 0.0220(18) 0.0017(14) 0.0071(15) 0.0018(15)
C2 0.0210(18) 0.0255(19) 0.0198(18) 0.0032(14) 0.0043(14) -0.0020(15)
C3 0.0244(18) 0.0203(18) 0.0237(19) -0.0019(14) 0.0090(15) -0.0060(14)
O1 0.021(3) 0.039(3) 0.028(3) -0.006(2) 0.004(2) -0.010(2)
O2 0.040(3) 0.017(2) 0.032(3) 0.004(2) 0.014(2) 0.002(2)
S1 0.0335(5) 0.0212(5) 0.0242(5) -0.0031(4) 0.0107(4) -0.0092(4)
C4 0.056(3) 0.069(4) 0.049(3) -0.016(3) 0.032(2) 0.004(3)
C5 0.042(2) 0.049(3) 0.033(2) -0.0046(19) 0.0154(19) -0.011(2)
C6 0.036(2) 0.0249(19) 0.0247(19) -0.0024(15) 0.0101(16) -0.0034(17)
C7 0.0259(19) 0.0226(19) 0.029(2) -0.0009(15) 0.0072(15) -0.0024(16)
C8 0.074(3) 0.038(3) 0.048(3) 0.006(2) 0.026(3) 0.021(2)
C9 0.100(5) 0.047(3) 0.076(4) -0.007(3) 0.041(4) 0.038(3)
F1 0.119(3) 0.107(3) 0.084(3) -0.025(2) 0.078(2) 0.014(2)
C10 0.059(3) 0.048(3) 0.028(2) 0.0007(19) 0.013(2) -0.038(2)
C11 0.068(3) 0.025(2) 0.030(2) 0.0065(17) 0.010(2) -0.016(2)
C12 0.036(2) 0.028(2) 0.030(2) 0.0018(16) 0.0110(17) -0.0024(17)
C13 0.0263(18) 0.0250(19) 0.0139(16) -0.0004(14) 0.0046(14) -0.0060(16)
C14 0.028(2) 0.041(2) 0.0233(19) -0.0040(17) 0.0046(16) -0.0073(18)
C15 0.033(2) 0.058(3) 0.029(2) -0.004(2) 0.0119(17) -0.022(2)
F2 0.099(2) 0.075(2) 0.067(2) 0.0034(16) 0.0312(18) -0.064(2)

loop_
_atom_type_symbol
_atom_type_description
_atom_type_scat_dispersion_real
_atom_type_scat_dispersion_imag
_atom_type_scat_source
C C 0.0033 0.0016 'International Tables Vol C Tables 4.2.6.8 and 6.1.1.4'
H H 0.0000 0.0000 'International Tables Vol C Tables 4.2.6.8 and 6.1.1.4'
O O 0.0106 0.0060 'International Tables Vol C Tables 4.2.6.8 and 6.1.1.4'
S S 0.1246 0.1234 'International Tables Vol C Tables 4.2.6.8 and 6.1.1.4'
F F 0.0171 0.0103 'International Tables Vol C Tables 4.2.6.8 and 6.1.1.4'

loop_
_geom_angle_atom_site_label_1
_geom_angle_atom_site_label_2
_geom_angle_atom_site_label_3
_geom_angle
_geom_angle_site_symmetry_1
_geom_angle_site_symmetry_3
C2 C1 C7 130.1(3) . .
C2 C1 S1 111.2(3) . .
C7 C1 S1 118.7(3) . .
C1 C2 C3 110.6(3) . .
C1 C2 C13 125.5(3) . .
C3 C2 C13 123.8(3) . .
C3 C3 C2 116.1(4) 7_557 .
C3 C3 S1 109.3(3) 7_557 7_557
C2 C3 S1 134.5(3) . 7_557
O1 S1 O2 116.0(3) . .
O1 S1 C3 113.7(2) . 7_557
O2 S1 C3 114.4(2) . 7_557
O1 S1 C1 107.7(2) . .
O2 S1 C1 109.5(2) . .
C3 S1 C1 92.68(17) 7_557 .
C9 C4 F1 119.2(5) . .
C9 C4 C5 122.4(4) . .
F1 C4 C5 118.4(5) . .
C4 C5 C6 118.8(4) . .
C4 C5 H5A 120.6 . .
C6 C5 H5A 120.6 . .
C5 C6 C7 120.7(4) . .
C5 C6 H6A 119.6 . .
C7 C6 H6A 119.6 . .
C6 C7 C8 118.5(4) . .
C6 C7 C1 120.6(3) . .
C8 C7 C1 120.8(4) . .
C9 C8 C7 120.5(4) . .
C9 C8 H8A 119.7 . .
C7 C8 H8A 119.7 . .
C4 C9 C8 119.0(5) . .
C4 C9 H9A 120.5 . .
C8 C9 H9A 120.5 . .
F2 C10 C15 118.9(4) . .
F2 C10 C11 117.9(5) . .
C15 C10 C11 123.2(4) . .
C10 C11 C12 118.0(4) . .
C10 C11 H11A 121.0 . .
C12 C11 H11A 121.0 . .
C11 C12 C13 120.8(4) . .
C11 C12 H12A 119.6 . .
C13 C12 H12A 119.6 . .
C12 C13 C14 119.5(3) . .
C12 C13 C2 119.6(3) . .
C14 C13 C2 120.9(3) . .
C15 C14 C13 119.8(4) . .
C15 C14 H14A 120.1 . .
C13 C14 H14A 120.1 . .
C10 C15 C14 118.7(4) . .
C10 C15 H15A 120.7 . .
C14 C15 H15A 120.7 . .

loop_
_geom_bond_atom_site_label_1
_geom_bond_atom_site_label_2
_geom_bond_distance
_geom_bond_site_symmetry_2
C1 C2 1.367(5) .
C1 C7 1.468(5) .
C1 S1 1.768(4) .
C2 C3 1.448(5) .
C2 C13 1.473(5) .
C3 C3 1.364(7) 7_557
C3 S1 1.731(4) 7_557
O1 S1 1.399(5) .
O2 S1 1.473(5) .
S1 C3 1.731(4) 7_557
C4 C9 1.355(8) .
C4 F1 1.356(5) .
C4 C5 1.362(7) .
C5 C6 1.383(5) .
C5 H5A 0.9500 .
C6 C7 1.385(5) .
C6 H6A 0.9500 .
C7 C8 1.392(6) .
C8 C9 1.384(7) .
C8 H8A 0.9500 .
C9 H9A 0.9500 .
C10 F2 1.359(5) .
C10 C15 1.364(7) .
C10 C11 1.376(7) .
C11 C12 1.381(6) .
C11 H11A 0.9500 .
C12 C13 1.389(5) .
C12 H12A 0.9500 .
C13 C14 1.397(5) .
C14 C15 1.390(6) .
C14 H14A 0.9500 .
C15 H15A 0.9500 .
